data_4034939
loop_
_publ_author_name
'Hao, Tao-Tao'
'Liang, Hao-Ran'
'Ou-Yang, Ying-Han'
'Yin, Chang-Zhen'
'Zheng, Xue-Li'
'Yuan, Mao-Lin'
'Li, Rui-Xiang'
'Fu, Hai-Yan'
'Chen, Hua'

_publ_section_title
;
 Palladium-Catalyzed Domino Reaction for Stereoselective Synthesis of
 Multisubstituted Olefins: Construction of Blue Luminogens.
;
_journal_issue 8
_journal_name_full 'The Journal of organic chemistry'
_journal_page_first 4441
_journal_page_last 4454
_journal_paper_doi 10.1021/acs.joc.8b00150
_journal_volume 83
_journal_year 2018
_chemical_formula_moiety 'C26 H26 O'
_chemical_formula_sum 'C26 H26 O'
_chemical_formula_weight 354.47
_space_group_crystal_system monoclinic
_space_group_IT_number 14
_space_group_name_Hall '-P 2yn'
_space_group_name_H-M_alt 'P 1 21/n 1'
_atom_sites_solution_hydrogens geom
_atom_sites_solution_primary direct
_audit_creation_date 2017-12-11
_audit_creation_method
;
Olex2 1.2
(compiled 2017.03.28 svn.r3405 for OlexSys, GUI svn.r5337)
;
_cell_angle_alpha 90
_cell_angle_beta 94.897(3)
_cell_angle_gamma 90
_cell_formula_units_Z 4
_cell_length_a 11.6446(4)
_cell_length_b 7.3696(2)
_cell_length_c 23.0316(8)
_cell_measurement_reflns_used 5010
_cell_measurement_temperature 294.05(10)
_cell_measurement_theta_max 72.3890
_cell_measurement_theta_min 6.2820
_cell_volume 1969.27(11)
_computing_cell_refinement
;
CrysAlisPro, Agilent Technologies,
Version 1.171.37.35 (release 13-08-2014 CrysAlis171 .NET)
(compiled Aug 13 2014,18:06:01)
;
_computing_data_collection
;
CrysAlisPro, Agilent Technologies,
Version 1.171.37.35 (release 13-08-2014 CrysAlis171 .NET)
(compiled Aug 13 2014,18:06:01)
;
_computing_data_reduction
;
CrysAlisPro, Agilent Technologies,
Version 1.171.37.35 (release 13-08-2014 CrysAlis171 .NET)
(compiled Aug 13 2014,18:06:01)
;
_computing_molecular_graphics 'Olex2 (Dolomanov et al., 2009)'
_computing_publication_material 'Olex2 (Dolomanov et al., 2009)'
_computing_structure_refinement 'ShelXL (Sheldrick, 2015)'
_computing_structure_solution 'ShelXT (Sheldrick, 2015)'
_diffrn_ambient_environment air
_diffrn_ambient_temperature 294.05(10)
_diffrn_detector 'CCD plate'
_diffrn_detector_area_resol_mean 15.9595
_diffrn_detector_type EosS2
_diffrn_measured_fraction_theta_full 0.999
_diffrn_measured_fraction_theta_max 0.977
_diffrn_measurement_details
;
#__ type_ start__ end____ width___ exp.time_
  1 omega    1.00   29.00   1.0000    1.0000
omega____ theta____ kappa____ phi______ frames
    -       35.7921   91.0000   43.8793 28

#__ type_ start__ end____ width___ exp.time_
  2 omega    1.00   75.00   1.0000    1.0000
omega____ theta____ kappa____ phi______ frames
    -       35.7921  -99.0000 -180.0000 74

#__ type_ start__ end____ width___ exp.time_
  3 omega    1.00   75.00   1.0000    1.0000
omega____ theta____ kappa____ phi______ frames
    -       35.7921  -99.0000  -90.0000 74

#__ type_ start__ end____ width___ exp.time_
  4 omega   23.00   89.00   1.0000    1.0000
omega____ theta____ kappa____ phi______ frames
    -       35.7921 -125.0000 -150.0000 66

#__ type_ start__ end____ width___ exp.time_
  5 omega  -31.00   53.00   1.0000    1.0000
omega____ theta____ kappa____ phi______ frames
    -       35.7921  -57.0000  -60.0000 84

#__ type_ start__ end____ width___ exp.time_
  6 omega   19.00  103.00   1.0000    1.0000
omega____ theta____ kappa____ phi______ frames
    -       35.7921   57.0000 -120.0000 84

#__ type_ start__ end____ width___ exp.time_
  7 omega   23.00   89.00   1.0000    1.0000
omega____ theta____ kappa____ phi______ frames
    -       35.7921 -125.0000 -120.0000 66

#__ type_ start__ end____ width___ exp.time_
  8 omega   19.00  103.00   1.0000    1.0000
omega____ theta____ kappa____ phi______ frames
    -       35.7921   57.0000 -180.0000 84

#__ type_ start__ end____ width___ exp.time_
  9 omega   40.00   98.00   1.0000    1.0000
omega____ theta____ kappa____ phi______ frames
    -      108.0000  -45.0000  150.0000 58

#__ type_ start__ end____ width___ exp.time_
 10 omega   39.00  109.00   1.0000    1.0000
omega____ theta____ kappa____ phi______ frames
    -      108.0000  -94.0000    0.0000 70

#__ type_ start__ end____ width___ exp.time_
 11 omega  100.00  178.00   1.0000    1.0000
omega____ theta____ kappa____ phi______ frames
    -      108.0000  111.0000 -150.0000 78

#__ type_ start__ end____ width___ exp.time_
 12 omega   38.00   91.00   1.0000    1.0000
omega____ theta____ kappa____ phi______ frames
    -      108.0000  -30.0000   30.0000 53

#__ type_ start__ end____ width___ exp.time_
 13 omega   38.00   91.00   1.0000    1.0000
omega____ theta____ kappa____ phi______ frames
    -      108.0000  -30.0000  -90.0000 53

#__ type_ start__ end____ width___ exp.time_
 14 omega   91.00  176.00   1.0000    1.0000
omega____ theta____ kappa____ phi______ frames
    -      108.0000   45.0000  -30.0000 85

#__ type_ start__ end____ width___ exp.time_
 15 omega   40.00   98.00   1.0000    1.0000
omega____ theta____ kappa____ phi______ frames
    -      108.0000  -45.0000  -30.0000 58

#__ type_ start__ end____ width___ exp.time_
 16 omega   40.00   98.00   1.0000    1.0000
omega____ theta____ kappa____ phi______ frames
    -      108.0000  -45.0000 -150.0000 58

#__ type_ start__ end____ width___ exp.time_
 17 omega   67.00  160.00   1.0000    1.0000
omega____ theta____ kappa____ phi______ frames
    -      108.0000  165.0000  -21.0000 93

#__ type_ start__ end____ width___ exp.time_
 18 omega   19.00  103.00   1.0000    1.0000
omega____ theta____ kappa____ phi______ frames
    -       35.7921   57.0000   90.0000 84

#__ type_ start__ end____ width___ exp.time_
 19 omega  -31.00   12.00   1.0000    1.0000
omega____ theta____ kappa____ phi______ frames
    -       35.7921  -57.0000   60.0000 43

#__ type_ start__ end____ width___ exp.time_
 20 omega   17.00  105.00   1.0000    1.0000
omega____ theta____ kappa____ phi______ frames
    -       35.7921   38.0000    0.0000 88
;
_diffrn_measurement_device 'four-circle diffractometer'
_diffrn_measurement_device_type 'New Gemini, Dual, Cu at zero, EosS2'
_diffrn_measurement_method '\w scans'
_diffrn_orient_matrix_UB_11 0.0848388000
_diffrn_orient_matrix_UB_12 0.0221867000
_diffrn_orient_matrix_UB_13 0.0546084000
_diffrn_orient_matrix_UB_21 0.0900602000
_diffrn_orient_matrix_UB_22 0.0815639000
_diffrn_orient_matrix_UB_23 -0.0377636000
_diffrn_orient_matrix_UB_31 -0.0482790000
_diffrn_orient_matrix_UB_32 0.1912040000
_diffrn_orient_matrix_UB_33 0.0098045000
_diffrn_radiation_monochromator graphite
_diffrn_radiation_probe x-ray
_diffrn_radiation_type CuK\a
_diffrn_radiation_wavelength 1.54184
_diffrn_reflns_av_R_equivalents 0.0247
_diffrn_reflns_av_unetI/netI 0.0217
_diffrn_reflns_Laue_measured_fraction_full 0.999
_diffrn_reflns_Laue_measured_fraction_max 0.977
_diffrn_reflns_limit_h_max 13
_diffrn_reflns_limit_h_min -14
_diffrn_reflns_limit_k_max 9
_diffrn_reflns_limit_k_min -5
_diffrn_reflns_limit_l_max 28
_diffrn_reflns_limit_l_min -28
_diffrn_reflns_number 11217
_diffrn_reflns_point_group_measured_fraction_full 0.999
_diffrn_reflns_point_group_measured_fraction_max 0.977
_diffrn_reflns_theta_full 67.684
_diffrn_reflns_theta_max 72.807
_diffrn_reflns_theta_min 6.308
_diffrn_source 'Enhance (Cu) X-ray Source'
_exptl_absorpt_coefficient_mu 0.540
_exptl_absorpt_correction_T_max 1.00000
_exptl_absorpt_correction_T_min 0.57632
_exptl_absorpt_correction_type multi-scan
_exptl_absorpt_process_details
;
CrysAlisPro, Agilent Technologies,
Version 1.171.37.35 (release 13-08-2014 CrysAlis171 .NET)
(compiled Aug 13 2014,18:06:01)
Empirical absorption correction using spherical harmonics,
 implemented in SCALE3 ABSPACK scaling algorithm.
;
_exptl_crystal_colour 'clear light colourless'
_exptl_crystal_colour_lustre clear
_exptl_crystal_colour_modifier light
_exptl_crystal_colour_primary colourless
_exptl_crystal_density_diffrn 1.196
_exptl_crystal_description needle
_exptl_crystal_F_000 760
_exptl_crystal_size_max 0.75
_exptl_crystal_size_mid 0.6
_exptl_crystal_size_min 0.5
_refine_diff_density_max 0.230
_refine_diff_density_min -0.415
_refine_diff_density_rms 0.088
_refine_ls_extinction_method none
_refine_ls_goodness_of_fit_ref 1.027
_refine_ls_hydrogen_treatment constr
_refine_ls_matrix_type full
_refine_ls_number_parameters 246
_refine_ls_number_reflns 3817
_refine_ls_number_restraints 0
_refine_ls_restrained_S_all 1.027
_refine_ls_R_factor_all 0.0695
_refine_ls_R_factor_gt 0.0635
_refine_ls_shift/su_max 0.000
_refine_ls_shift/su_mean 0.000
_refine_ls_structure_factor_coef Fsqd
_refine_ls_weighting_details 'w=1/[\s^2^(Fo^2^)+(0.1118P)^2^+0.3298P] where P=(Fo^2^+2Fc^2^)/3'
_refine_ls_weighting_scheme calc
_refine_ls_wR_factor_gt 0.1632
_refine_ls_wR_factor_ref 0.1712
_reflns_Friedel_coverage 0.000
_reflns_number_gt 3272
_reflns_number_total 3817
_reflns_threshold_expression 'I > 2\s(I)'
_cod_data_source_file jo8b00150_si_002.cif
_cod_data_source_block ch-htt-4471_cmpd_6g
_cod_original_cell_volume 1969.26(11)
_cod_database_code 4034939
_shelx_shelxl_version_number 2014/7
_shelx_space_group_comment
;
The symmetry employed for this shelxl refinement is uniquely defined
by the following loop, which should always be used as a source of
symmetry information in preference to the above space-group names.
They are only intended as comments.
;
_reflns_odcompleteness_completeness 99.87
_reflns_odcompleteness_iscentric 1
_reflns_odcompleteness_theta 66.97
_olex2_refinement_description
;
1. Fixed Uiso
 At 1.2 times of:
  All C(H) groups, All C(H,H) groups
 At 1.5 times of:
  All C(H,H,H) groups
2.a Ternary CH refined with riding coordinates:
 C002(H002), C005(H005), C008(H008), C009(H009), C00I(H00I), C00L(H00L)
2.b Secondary CH2 refined with riding coordinates:
 C00C(H00B,H00C), C00O(H00P,H00Q)
2.c Aromatic/amide H refined with riding coordinates:
 C00A(H00A), C00D(H00D), C00E(H00E), C00G(H00G), C00H(H00H), C00J(H00J),
 C00K(H00K), C00N(H00O), C00P(H00R), C00Q(H00S)
2.d Idealised Me refined as rotating group:
 C00M(H00F,H00M,H00N), C00R(H00T,H00U,H00V)
;
_olex2_date_sample_data_collection 2017-12-06
_olex2_submission_special_instructions 'No special instructions were received'

loop_
_space_group_symop_operation_xyz
'x, y, z'
'-x+1/2, y+1/2, -z+1/2'
'-x, -y, -z'
'x-1/2, -y-1/2, z-1/2'

loop_
_atom_site_label
_atom_site_type_symbol
_atom_site_fract_x
_atom_site_fract_y
_atom_site_fract_z
_atom_site_U_iso_or_equiv
_atom_site_adp_type
_atom_site_occupancy
_atom_site_site_symmetry_order
_atom_site_calc_flag
_atom_site_refinement_flags_posn
O001 O 0.51737(10) 0.15276(16) 0.23183(5) 0.0495(3) Uani 1 1 d .
C002 C 0.53866(13) 0.4258(2) 0.32301(6) 0.0385(3) Uani 1 1 d .
H002 H 0.5262 0.4987 0.2874 0.046 Uiso 1 1 calc R
C003 C 0.71136(13) 0.2697(2) 0.35753(7) 0.0409(4) Uani 1 1 d .
C004 C 0.70752(13) 0.4313(2) 0.39508(6) 0.0400(4) Uani 1 1 d .
C005 C 0.59946(12) 0.5369(2) 0.37458(6) 0.0388(4) Uani 1 1 d .
H005 H 0.6177 0.6605 0.3627 0.047 Uiso 1 1 calc R
C006 C 0.61897(13) 0.2697(2) 0.31558(6) 0.0392(3) Uani 1 1 d .
C007 C 0.80109(13) 0.6262(2) 0.47788(7) 0.0425(4) Uani 1 1 d .
C008 C 0.50947(14) 0.5361(2) 0.41977(7) 0.0443(4) Uani 1 1 d .
H008 H 0.5406 0.5641 0.4596 0.053 Uiso 1 1 calc R
C009 C 0.42319(13) 0.3674(2) 0.34662(7) 0.0431(4) Uani 1 1 d .
H009 H 0.3879 0.2594 0.3277 0.052 Uiso 1 1 calc R
C00A C 0.78675(14) 0.4679(2) 0.43934(7) 0.0448(4) Uani 1 1 d .
H00A H 0.8418 0.3777 0.4468 0.054 Uiso 1 1 calc R
C00B C 0.60937(13) 0.1365(2) 0.27265(7) 0.0419(4) Uani 1 1 d .
C00C C 0.45932(15) 0.3439(2) 0.41171(7) 0.0483(4) Uani 1 1 d .
H00B H 0.5169 0.2498 0.4194 0.058 Uiso 1 1 calc R
H00C H 0.3944 0.3230 0.4346 0.058 Uiso 1 1 calc R
C00D C 0.79476(15) 0.1330(2) 0.35816(8) 0.0503(4) Uani 1 1 d .
H00D H 0.8567 0.1317 0.3865 0.060 Uiso 1 1 calc R
C00E C 0.87480(15) 0.6110(2) 0.52868(7) 0.0496(4) Uani 1 1 d .
H00E H 0.9094 0.4998 0.5379 0.059 Uiso 1 1 calc R
C00F C 0.85012(15) 0.9250(2) 0.55364(8) 0.0520(4) Uani 1 1 d .
C00G C 0.75113(16) 0.7964(2) 0.46689(8) 0.0544(4) Uani 1 1 d .
H00G H 0.7002 0.8126 0.4339 0.065 Uiso 1 1 calc R
C00H C 0.69230(16) 0.0006(3) 0.27296(8) 0.0527(4) Uani 1 1 d .
H00H H 0.6868 -0.0895 0.2446 0.063 Uiso 1 1 calc R
C00I C 0.40393(15) 0.6517(2) 0.39753(8) 0.0509(4) Uani 1 1 d .
H00I H 0.3537 0.6720 0.4290 0.061 Uiso 1 1 calc R
C00J C 0.89774(15) 0.7557(2) 0.56546(8) 0.0529(4) Uani 1 1 d .
H00J H 0.9466 0.7394 0.5992 0.063 Uiso 1 1 calc R
C00K C 0.78324(16) 0.0007(3) 0.31599(8) 0.0564(5) Uani 1 1 d .
H00K H 0.8379 -0.0913 0.3163 0.068 Uiso 1 1 calc R
C00L C 0.34126(14) 0.5316(2) 0.34871(8) 0.0484(4) Uani 1 1 d .
H00L H 0.2670 0.4911 0.3611 0.058 Uiso 1 1 calc R
C00M C 0.51081(18) 0.0293(3) 0.18444(8) 0.0638(5) Uani 1 1 d .
H00F H 0.4430 0.0544 0.1590 0.096 Uiso 1 1 calc GR
H00M H 0.5072 -0.0925 0.1989 0.096 Uiso 1 1 calc GR
H00N H 0.5778 0.0425 0.1633 0.096 Uiso 1 1 calc GR
C00N C 0.77585(18) 0.9410(2) 0.50392(9) 0.0600(5) Uani 1 1 d .
H00O H 0.7414 1.0527 0.4951 0.072 Uiso 1 1 calc R
C00O C 0.32063(17) 0.6531(3) 0.29470(9) 0.0607(5) Uani 1 1 d .
H00P H 0.3532 0.5991 0.2614 0.073 Uiso 1 1 calc R
H00Q H 0.2389 0.6734 0.2851 0.073 Uiso 1 1 calc R
C00P C 0.42420(18) 0.8258(3) 0.36681(11) 0.0665(6) Uani 1 1 d .
H00R H 0.4634 0.9239 0.3844 0.080 Uiso 1 1 calc R
C00Q C 0.38058(18) 0.8255(3) 0.31210(11) 0.0683(6) Uani 1 1 d .
H00S H 0.3866 0.9231 0.2869 0.082 Uiso 1 1 calc R
C00R C 0.8812(2) 1.0845(3) 0.59277(11) 0.0763(7) Uani 1 1 d .
H00T H 0.8854 1.0461 0.6327 0.114 Uiso 1 1 calc GR
H00U H 0.8234 1.1770 0.5864 0.114 Uiso 1 1 calc GR
H00V H 0.9546 1.1320 0.5841 0.114 Uiso 1 1 calc GR

loop_
_atom_site_aniso_label
_atom_site_aniso_U_11
_atom_site_aniso_U_22
_atom_site_aniso_U_33
_atom_site_aniso_U_23
_atom_site_aniso_U_13
_atom_site_aniso_U_12
O001 0.0479(6) 0.0555(7) 0.0445(6) -0.0132(5) -0.0001(5) 0.0015(5)
C002 0.0400(7) 0.0389(8) 0.0371(7) -0.0016(6) 0.0055(6) -0.0016(6)
C003 0.0420(8) 0.0429(8) 0.0383(8) -0.0012(6) 0.0068(6) -0.0010(6)
C004 0.0414(8) 0.0412(8) 0.0380(7) -0.0002(6) 0.0066(6) -0.0034(6)
C005 0.0411(8) 0.0376(8) 0.0380(7) -0.0013(6) 0.0048(6) -0.0026(6)
C006 0.0403(7) 0.0415(8) 0.0367(7) -0.0022(6) 0.0092(6) -0.0032(6)
C007 0.0425(8) 0.0442(8) 0.0406(8) 0.0002(6) 0.0017(6) -0.0048(6)
C008 0.0474(8) 0.0479(9) 0.0384(8) -0.0043(6) 0.0087(6) 0.0003(7)
C009 0.0402(8) 0.0402(8) 0.0494(9) -0.0040(7) 0.0059(6) -0.0044(6)
C00A 0.0446(8) 0.0447(9) 0.0451(8) -0.0016(7) 0.0023(7) 0.0005(7)
C00B 0.0411(8) 0.0456(9) 0.0395(8) -0.0047(6) 0.0066(6) -0.0033(6)
C00C 0.0501(9) 0.0489(9) 0.0481(9) 0.0058(7) 0.0160(7) -0.0011(7)
C00D 0.0475(9) 0.0540(10) 0.0488(9) -0.0039(7) -0.0002(7) 0.0068(7)
C00E 0.0525(9) 0.0452(9) 0.0490(9) -0.0005(7) -0.0073(7) 0.0021(7)
C00F 0.0509(9) 0.0492(9) 0.0551(10) -0.0075(8) -0.0002(8) -0.0044(7)
C00G 0.0615(10) 0.0488(10) 0.0496(9) 0.0000(7) -0.0135(8) -0.0008(8)
C00H 0.0562(10) 0.0508(10) 0.0514(9) -0.0152(8) 0.0067(8) 0.0046(8)
C00I 0.0476(9) 0.0509(10) 0.0554(10) -0.0107(8) 0.0110(7) 0.0039(7)
C00J 0.0539(10) 0.0563(10) 0.0461(9) -0.0020(8) -0.0094(7) -0.0018(8)
C00K 0.0540(10) 0.0536(10) 0.0615(11) -0.0100(9) 0.0042(8) 0.0143(8)
C00L 0.0402(8) 0.0495(9) 0.0564(10) -0.0035(7) 0.0090(7) -0.0006(7)
C00M 0.0652(11) 0.0750(13) 0.0497(10) -0.0220(9) -0.0040(9) 0.0027(10)
C00N 0.0661(11) 0.0419(10) 0.0691(12) -0.0011(8) -0.0113(9) 0.0020(8)
C00O 0.0516(10) 0.0656(12) 0.0643(11) 0.0027(9) 0.0013(8) 0.0118(9)
C00P 0.0574(11) 0.0415(10) 0.0997(16) -0.0051(10) 0.0023(11) 0.0037(8)
C00Q 0.0617(11) 0.0560(11) 0.0872(15) 0.0174(11) 0.0055(11) 0.0069(9)
C00R 0.0785(14) 0.0613(12) 0.0850(15) -0.0229(11) -0.0171(12) 0.0019(11)

loop_
_atom_type_symbol
_atom_type_description
_atom_type_scat_dispersion_real
_atom_type_scat_dispersion_imag
_atom_type_scat_source
C C 0.0181 0.0091 'International Tables Vol C Tables 4.2.6.8 and 6.1.1.4'
H H 0.0000 0.0000 'International Tables Vol C Tables 4.2.6.8 and 6.1.1.4'
O O 0.0492 0.0322 'International Tables Vol C Tables 4.2.6.8 and 6.1.1.4'

loop_
_geom_angle_atom_site_label_1
_geom_angle_atom_site_label_2
_geom_angle_atom_site_label_3
_geom_angle
C00B O001 C00M 117.41(13)
C005 C002 H002 112.0
C006 C002 H002 112.0
C006 C002 C005 104.00(12)
C006 C002 C009 113.16(12)
C009 C002 H002 112.0
C009 C002 C005 103.23(11)
C006 C003 C004 110.40(13)
C006 C003 C00D 120.36(14)
C00D C003 C004 129.16(15)
C003 C004 C005 107.28(12)
C00A C004 C003 123.65(14)
C00A C004 C005 129.06(14)
C002 C005 H005 111.7
C004 C005 C002 106.12(12)
C004 C005 H005 111.7
C004 C005 C008 112.43(12)
C008 C005 C002 102.81(12)
C008 C005 H005 111.7
C003 C006 C002 112.05(13)
C003 C006 C00B 120.46(14)
C00B C006 C002 127.48(14)
C00E C007 C00A 118.31(15)
C00E C007 C00G 116.15(15)
C00G C007 C00A 125.47(15)
C005 C008 H008 114.5
C005 C008 C00I 109.98(13)
C00C C008 C005 101.28(12)
C00C C008 H008 114.5
C00C C008 C00I 100.64(13)
C00I C008 H008 114.5
C002 C009 H009 114.4
C00C C009 C002 101.55(12)
C00C C009 H009 114.4
C00C C009 C00L 100.18(13)
C00L C009 C002 110.41(13)
C00L C009 H009 114.4
C004 C00A C007 130.90(15)
C004 C00A H00A 114.5
C007 C00A H00A 114.5
O001 C00B C006 115.94(14)
O001 C00B C00H 124.65(14)
C006 C00B C00H 119.40(15)
C008 C00C H00B 112.8
C008 C00C H00C 112.8
C009 C00C C008 94.83(12)
C009 C00C H00B 112.8
C009 C00C H00C 112.8
H00B C00C H00C 110.2
C003 C00D H00D 120.7
C00K C00D C003 118.54(16)
C00K C00D H00D 120.7
C007 C00E H00E 119.1
C00J C00E C007 121.88(16)
C00J C00E H00E 119.1
C00J C00F C00R 120.96(16)
C00N C00F C00J 116.93(16)
C00N C00F C00R 122.09(17)
C007 C00G H00G 119.3
C00N C00G C007 121.33(16)
C00N C00G H00G 119.3
C00B C00H H00H 120.3
C00K C00H C00B 119.38(15)
C00K C00H H00H 120.3
C008 C00I H00I 110.3
C008 C00I C00L 103.62(13)
C00L C00I H00I 110.3
C00P C00I C008 118.49(15)
C00P C00I H00I 110.3
C00P C00I C00L 103.22(15)
C00E C00J C00F 121.70(16)
C00E C00J H00J 119.2
C00F C00J H00J 119.2
C00D C00K C00H 121.84(16)
C00D C00K H00K 119.1
C00H C00K H00K 119.1
C009 C00L C00I 102.39(13)
C009 C00L H00L 109.4
C00I C00L H00L 109.4
C00O C00L C009 119.09(14)
C00O C00L C00I 106.52(15)
C00O C00L H00L 109.4
O001 C00M H00F 109.5
O001 C00M H00M 109.5
O001 C00M H00N 109.5
H00F C00M H00M 109.5
H00F C00M H00N 109.5
H00M C00M H00N 109.5
C00F C00N C00G 121.99(17)
C00F C00N H00O 119.0
C00G C00N H00O 119.0
C00L C00O H00P 110.9
C00L C00O H00Q 110.9
H00P C00O H00Q 109.0
C00Q C00O C00L 104.03(16)
C00Q C00O H00P 110.9
C00Q C00O H00Q 111.0
C00I C00P H00R 123.6
C00Q C00P C00I 112.84(19)
C00Q C00P H00R 123.6
C00O C00Q H00S 123.5
C00P C00Q C00O 113.09(19)
C00P C00Q H00S 123.5
C00F C00R H00T 109.5
C00F C00R H00U 109.5
C00F C00R H00V 109.5
H00T C00R H00U 109.5
H00T C00R H00V 109.5
H00U C00R H00V 109.5

loop_
_geom_bond_atom_site_label_1
_geom_bond_atom_site_label_2
_geom_bond_distance
O001 C00B 1.3689(19)
O001 C00M 1.418(2)
C002 H002 0.9800
C002 C005 1.562(2)
C002 C006 1.502(2)
C002 C009 1.554(2)
C003 C004 1.475(2)
C003 C006 1.383(2)
C003 C00D 1.398(2)
C004 C005 1.520(2)
C004 C00A 1.342(2)
C005 H005 0.9800
C005 C008 1.539(2)
C006 C00B 1.391(2)
C007 C00A 1.466(2)
C007 C00E 1.395(2)
C007 C00G 1.397(2)
C008 H008 0.9800
C008 C00C 1.537(2)
C008 C00I 1.546(2)
C009 H009 0.9800
C009 C00C 1.532(2)
C009 C00L 1.545(2)
C00A H00A 0.9300
C00B C00H 1.391(2)
C00C H00B 0.9700
C00C H00C 0.9700
C00D H00D 0.9300
C00D C00K 1.375(2)
C00E H00E 0.9300
C00E C00J 1.374(2)
C00F C00J 1.383(3)
C00F C00N 1.380(3)
C00F C00R 1.506(3)
C00G H00G 0.9300
C00G C00N 1.380(3)
C00H H00H 0.9300
C00H C00K 1.387(2)
C00I H00I 0.9800
C00I C00L 1.562(2)
C00I C00P 1.494(3)
C00J H00J 0.9300
C00K H00K 0.9300
C00L H00L 0.9800
C00L C00O 1.535(3)
C00M H00F 0.9600
C00M H00M 0.9600
C00M H00N 0.9600
C00N H00O 0.9300
C00O H00P 0.9700
C00O H00Q 0.9700
C00O C00Q 1.489(3)
C00P H00R 0.9300
C00P C00Q 1.318(3)
C00Q H00S 0.9300
C00R H00T 0.9600
C00R H00U 0.9600
C00R H00V 0.9600
